data_7230307
loop_
_publ_author_name
'Mondal, Pradip Kumar'
'Rao, Varun'
'Chopra, Deepak'

_publ_section_title
;
 Capturing the metastable state in the spontaneous and reversible
 single-crystal-to-single-crystal phase transition of riluzolium oxalate
;
_journal_issue 15
_journal_name_full CrystEngComm
_journal_page_first 2079
_journal_paper_doi 10.1039/C8CE00283E
_journal_volume 20
_journal_year 2018
_chemical_formula_sum 'C9 H6 F3 N2 O3 S'
_chemical_formula_weight 279.22
_space_group_crystal_system monoclinic
_space_group_IT_number 14
_space_group_name_Hall '-P 2ybc'
_space_group_name_H-M_alt 'P 1 21/c 1'
_symmetry_space_group_name_Hall '-P 2ybc'
_symmetry_space_group_name_H-M 'P 1 21/c 1'
_atom_sites_solution_hydrogens mixed
_audit_creation_method SHELXL-2016/6
_audit_update_record
;
2017-09-01 deposited with the CCDC.
2018-03-19 downloaded from the CCDC.
;
_cell_angle_alpha 90
_cell_angle_beta 100.132(3)
_cell_angle_gamma 90
_cell_formula_units_Z 4
_cell_length_a 9.7557(4)
_cell_length_b 10.0386(4)
_cell_length_c 11.7809(4)
_cell_measurement_reflns_used 2757
_cell_measurement_temperature 270(2)
_cell_measurement_theta_max 26.77
_cell_measurement_theta_min 2.94
_cell_volume 1135.75(8)
_computing_cell_refinement 'Bruker SAINT'
_computing_data_collection 'Bruker APEX2'
_computing_data_reduction 'Bruker SAINT'
_computing_molecular_graphics 'Bruker SHELXTL'
_computing_publication_material 'Bruker SHELXTL'
_computing_structure_refinement 'SHELXL-2016/6 (Sheldrick, 2016)'
_computing_structure_solution 'SHELXS-97 (Sheldrick 2008)'
_diffrn_ambient_temperature 270(2)
_diffrn_measured_fraction_theta_full 0.997
_diffrn_measured_fraction_theta_max 0.994
_diffrn_measurement_device_type 'Bruker APEX-II CCD'
_diffrn_measurement_method '\f and \w scans'
_diffrn_radiation_type MoK\a
_diffrn_radiation_wavelength 0.71073
_diffrn_reflns_av_R_equivalents 0.0315
_diffrn_reflns_av_unetI/netI 0.0358
_diffrn_reflns_Laue_measured_fraction_full 0.997
_diffrn_reflns_Laue_measured_fraction_max 0.994
_diffrn_reflns_limit_h_max 10
_diffrn_reflns_limit_h_min -13
_diffrn_reflns_limit_k_max 13
_diffrn_reflns_limit_k_min -11
_diffrn_reflns_limit_l_max 16
_diffrn_reflns_limit_l_min -16
_diffrn_reflns_number 11948
_diffrn_reflns_point_group_measured_fraction_full 0.997
_diffrn_reflns_point_group_measured_fraction_max 0.994
_diffrn_reflns_theta_full 25.242
_diffrn_reflns_theta_max 29.626
_diffrn_reflns_theta_min 2.121
_exptl_absorpt_coefficient_mu 0.328
_exptl_absorpt_correction_T_max 0.7510
_exptl_absorpt_correction_T_min 0.5086
_exptl_absorpt_correction_type multi-scan
_exptl_absorpt_process_details 'SADABS 2014/4'
_exptl_crystal_density_diffrn 1.633
_exptl_crystal_description Plate
_exptl_crystal_F_000 564
_exptl_crystal_size_max 0.450
_exptl_crystal_size_mid 0.190
_exptl_crystal_size_min 0.050
_refine_diff_density_max 0.850
_refine_diff_density_min -0.446
_refine_diff_density_rms 0.077
_refine_ls_extinction_method none
_refine_ls_goodness_of_fit_ref 1.049
_refine_ls_hydrogen_treatment mixed
_refine_ls_matrix_type full
_refine_ls_number_parameters 175
_refine_ls_number_reflns 3175
_refine_ls_number_restraints 0
_refine_ls_restrained_S_all 1.049
_refine_ls_R_factor_all 0.1072
_refine_ls_R_factor_gt 0.0753
_refine_ls_shift/su_max 0.000
_refine_ls_shift/su_mean 0.000
_refine_ls_structure_factor_coef Fsqd
_refine_ls_weighting_details 'w=1/[\s^2^(Fo^2^)+(0.1326P)^2^+0.5926P] where P=(Fo^2^+2Fc^2^)/3'
_refine_ls_weighting_scheme calc
_refine_ls_wR_factor_gt 0.2202
_refine_ls_wR_factor_ref 0.2453
_reflns_Friedel_coverage 0.000
_reflns_number_gt 2055
_reflns_number_total 3175
_reflns_threshold_expression 'I > 2\s(I)'
_cod_data_source_file c8ce00283e2.cif
_cod_data_source_block RZ-OA-270K
_cod_depositor_comments 'Adding full bibliography for 7230307--7230312.cif.'
_cod_database_code 7230307
_shelx_shelxl_version_number 2016/6
_shelx_space_group_comment
;
The symmetry employed for this shelxl refinement is uniquely defined
by the following loop, which should always be used as a source of
symmetry information in preference to the above space-group names.
They are only intended as comments.
;
_shelx_estimated_absorpt_t_min 0.867
_shelx_estimated_absorpt_t_max 0.984

loop_
_space_group_symop_operation_xyz
'x, y, z'
'-x, y+1/2, -z+1/2'
'-x, -y, -z'
'x, -y-1/2, z-1/2'

loop_
_atom_site_label
_atom_site_type_symbol
_atom_site_fract_x
_atom_site_fract_y
_atom_site_fract_z
_atom_site_U_iso_or_equiv
_atom_site_adp_type
_atom_site_occupancy
_atom_site_site_symmetry_order
_atom_site_calc_flag
_atom_site_refinement_flags_posn
_atom_site_refinement_flags_adp
S1 S 0.33648(10) 0.58197(8) 0.30793(7) 0.0586(3) Uani 1 1 d . .
F1 F -0.0859(5) 0.7175(9) 0.6675(6) 0.235(4) Uani 1 1 d . .
F2 F -0.0981(4) 0.7920(5) 0.4985(5) 0.178(2) Uani 1 1 d . .
F3 F -0.0757(4) 0.9302(6) 0.6339(6) 0.210(3) Uani 1 1 d . .
O1 O 0.0972(3) 0.8046(4) 0.6200(4) 0.1119(14) Uani 1 1 d . .
O2 O 0.4806(3) 1.0824(2) 0.36849(17) 0.0678(8) Uani 1 1 d . .
O3 O 0.4552(3) 1.1589(2) 0.54080(16) 0.0604(7) Uani 1 1 d . .
N1 N 0.4504(3) 0.3436(3) 0.2803(2) 0.0522(7) Uani 1 1 d . .
H1B H 0.476(4) 0.255(4) 0.304(3) 0.063(10) Uiso 1 1 d . .
H1A H 0.456(4) 0.374(4) 0.213(4) 0.062(10) Uiso 1 1 d . .
N2 N 0.3675(3) 0.3865(3) 0.44987(19) 0.0458(6) Uani 1 1 d . .
H2 H 0.394(4) 0.317(4) 0.488(3) 0.062(10) Uiso 1 1 d . .
C1 C 0.3918(3) 0.4216(3) 0.3459(2) 0.0423(6) Uani 1 1 d . .
C2 C 0.2965(3) 0.4832(3) 0.5016(2) 0.0491(7) Uani 1 1 d . .
C3 C 0.2525(4) 0.4737(4) 0.6068(3) 0.0682(10) Uani 1 1 d . .
H3 H 0.269143 0.397121 0.651518 0.082 Uiso 1 1 calc R U
C4 C 0.1832(5) 0.5811(5) 0.6434(4) 0.0814(13) Uani 1 1 d . .
H4 H 0.151965 0.577461 0.713532 0.098 Uiso 1 1 calc R U
C5 C 0.1607(4) 0.6926(5) 0.5765(4) 0.0749(12) Uani 1 1 d . .
C6 C 0.2025(4) 0.7051(4) 0.4729(4) 0.0687(10) Uani 1 1 d . .
H6 H 0.185861 0.782491 0.429288 0.082 Uiso 1 1 calc R U
C7 C 0.2706(3) 0.5978(3) 0.4353(3) 0.0528(7) Uani 1 1 d . .
C8 C -0.0326(6) 0.8145(9) 0.6003(9) 0.145(3) Uani 1 1 d . .
C9 C 0.4818(3) 1.0693(3) 0.4733(2) 0.0461(7) Uani 1 1 d . .

loop_
_atom_site_aniso_label
_atom_site_aniso_U_11
_atom_site_aniso_U_22
_atom_site_aniso_U_33
_atom_site_aniso_U_23
_atom_site_aniso_U_13
_atom_site_aniso_U_12
S1 0.0908(7) 0.0466(5) 0.0438(4) 0.0158(3) 0.0262(4) 0.0200(4)
F1 0.116(3) 0.384(11) 0.226(6) -0.091(6) 0.084(4) -0.068(5)
F2 0.083(2) 0.199(4) 0.238(5) -0.116(4) -0.007(3) 0.022(2)
F3 0.123(3) 0.201(5) 0.317(7) -0.165(5) 0.072(4) 0.027(3)
O1 0.075(2) 0.120(3) 0.145(3) -0.083(3) 0.0334(19) -0.0019(18)
O2 0.142(2) 0.0393(12) 0.0296(10) 0.0058(8) 0.0353(12) 0.0135(13)
O3 0.122(2) 0.0336(11) 0.0320(9) 0.0008(7) 0.0311(11) 0.0111(11)
N1 0.090(2) 0.0397(14) 0.0321(11) 0.0048(9) 0.0257(12) 0.0083(13)
N2 0.0729(16) 0.0389(13) 0.0291(10) 0.0050(9) 0.0186(10) 0.0025(11)
C1 0.0645(16) 0.0369(14) 0.0280(11) 0.0041(9) 0.0151(11) 0.0000(12)
C2 0.0673(18) 0.0469(17) 0.0368(13) -0.0035(11) 0.0197(12) -0.0027(14)
C3 0.099(3) 0.067(2) 0.0460(17) -0.0059(15) 0.0327(17) -0.008(2)
C4 0.101(3) 0.092(3) 0.062(2) -0.027(2) 0.046(2) -0.012(2)
C5 0.071(2) 0.076(3) 0.084(3) -0.036(2) 0.032(2) -0.003(2)
C6 0.074(2) 0.061(2) 0.076(2) -0.0061(18) 0.0259(18) 0.0144(18)
C7 0.0636(18) 0.0496(18) 0.0487(16) -0.0004(12) 0.0194(13) 0.0053(14)
C8 0.074(3) 0.166(7) 0.202(8) -0.112(6) 0.043(4) -0.019(4)
C9 0.083(2) 0.0310(14) 0.0297(12) -0.0006(9) 0.0230(12) -0.0031(13)

loop_
_atom_type_symbol
_atom_type_description
_atom_type_scat_dispersion_real
_atom_type_scat_dispersion_imag
_atom_type_scat_source
C C 0.0033 0.0016 'International Tables Vol C Tables 4.2.6.8 and 6.1.1.4'
H H 0.0000 0.0000 'International Tables Vol C Tables 4.2.6.8 and 6.1.1.4'
N N 0.0061 0.0033 'International Tables Vol C Tables 4.2.6.8 and 6.1.1.4'
O O 0.0106 0.0060 'International Tables Vol C Tables 4.2.6.8 and 6.1.1.4'
F F 0.0171 0.0103 'International Tables Vol C Tables 4.2.6.8 and 6.1.1.4'
S S 0.1246 0.1234 'International Tables Vol C Tables 4.2.6.8 and 6.1.1.4'

loop_
_geom_angle_atom_site_label_1
_geom_angle_atom_site_label_2
_geom_angle_atom_site_label_3
_geom_angle
_geom_angle_site_symmetry_3
C1 S1 C7 90.44(14) .
C8 O1 C5 119.1(4) .
C1 N1 H1B 121(2) .
C1 N1 H1A 116(3) .
H1B N1 H1A 123(4) .
C1 N2 C2 113.5(2) .
C1 N2 H2 128(3) .
C2 N2 H2 118(3) .
N1 C1 N2 123.6(3) .
N1 C1 S1 123.7(2) .
N2 C1 S1 112.6(2) .
C3 C2 C7 120.5(3) .
C3 C2 N2 126.8(3) .
C7 C2 N2 112.7(3) .
C4 C3 C2 118.1(4) .
C4 C3 H3 120.9 .
C2 C3 H3 120.9 .
C5 C4 C3 119.8(4) .
C5 C4 H4 120.1 .
C3 C4 H4 120.1 .
C6 C5 C4 123.5(4) .
C6 C5 O1 118.0(5) .
C4 C5 O1 118.4(4) .
C5 C6 C7 117.0(4) .
C5 C6 H6 121.5 .
C7 C6 H6 121.5 .
C6 C7 C2 121.1(3) .
C6 C7 S1 128.3(3) .
C2 C7 S1 110.6(2) .
O1 C8 F2 119.0(6) .
O1 C8 F3 112.3(5) .
F2 C8 F3 107.7(8) .
O1 C8 F1 107.6(8) .
F2 C8 F1 103.4(6) .
F3 C8 F1 105.7(7) .
O2 C9 O3 125.9(3) .
O2 C9 C9 117.7(3) 3_676
O3 C9 C9 116.4(3) 3_676

loop_
_geom_bond_atom_site_label_1
_geom_bond_atom_site_label_2
_geom_bond_distance
_geom_bond_site_symmetry_2
S1 C1 1.732(3) .
S1 C7 1.740(3) .
F1 C8 1.411(12) .
F2 C8 1.275(9) .
F3 C8 1.320(7) .
O1 C8 1.250(7) .
O1 C5 1.423(5) .
O2 C9 1.239(3) .
O3 C9 1.258(3) .
N1 C1 1.301(4) .
N1 H1B 0.95(4) .
N1 H1A 0.86(4) .
N2 C1 1.335(3) .
N2 C2 1.394(4) .
N2 H2 0.84(4) .
C2 C3 1.384(4) .
C2 C7 1.388(4) .
C3 C4 1.382(6) .
C3 H3 0.9300 .
C4 C5 1.364(7) .
C4 H4 0.9300 .
C5 C6 1.359(6) .
C6 C7 1.379(5) .
C6 H6 0.9300 .
C9 C9 1.542(5) 3_676

loop_
_geom_torsion_atom_site_label_1
_geom_torsion_atom_site_label_2
_geom_torsion_atom_site_label_3
_geom_torsion_atom_site_label_4
_geom_torsion
C2 N2 C1 N1 -176.4(3)
C2 N2 C1 S1 3.3(3)
C7 S1 C1 N1 177.0(3)
C7 S1 C1 N2 -2.8(2)
C1 N2 C2 C3 177.6(3)
C1 N2 C2 C7 -2.1(4)
C7 C2 C3 C4 -0.2(6)
N2 C2 C3 C4 -180.0(4)
C2 C3 C4 C5 -0.3(6)
C3 C4 C5 C6 0.4(7)
C3 C4 C5 O1 -176.0(4)
C8 O1 C5 C6 93.8(8)
C8 O1 C5 C4 -89.7(8)
C4 C5 C6 C7 0.2(6)
O1 C5 C6 C7 176.5(3)
C5 C6 C7 C2 -0.8(6)
C5 C6 C7 S1 179.9(3)
C3 C2 C7 C6 0.8(5)
N2 C2 C7 C6 -179.4(3)
C3 C2 C7 S1 -179.8(3)
N2 C2 C7 S1 0.0(4)
C1 S1 C7 C6 -179.1(4)
C1 S1 C7 C2 1.5(3)
C5 O1 C8 F2 -45.4(12)
C5 O1 C8 F3 -172.5(7)
C5 O1 C8 F1 71.6(8)
